data_2106911
loop_
_publ_author_name
'Dumas, Y.'
'Galigne, J.L.'
'Falgueirettes, J.'

_publ_section_title
;
 Structure cristalline de l'hydrogeno-pyrophosphate tripotassique
 trihydrate, K3 H P2 O7 (H2 O)3
;
_journal_name_full 'Acta Crystallographica B (24,1968-38,1982)'
_journal_page_first 1623
_journal_page_last 1630
_journal_volume 29
_journal_year 1973
_chemical_formula_sum 'H7 K3 O10 P2'
_chemical_name_systematic 'K3 H P2 O7 (H2 O)3'
_space_group_IT_number 14
_symmetry_space_group_name_Hall '-P 2ybc'
_symmetry_space_group_name_H-M 'P 1 21/c 1'
_cell_angle_alpha 90
_cell_angle_beta 90.1
_cell_angle_gamma 90
_cell_formula_units_Z 4
_cell_length_a 6.114
_cell_length_b 10.354
_cell_length_c 16.97
_cell_volume 1074.273
_citation_journal_id_ASTM ACBCAR
_cod_data_source_file Dumas_ACBCAR_1973_1030.cif
_cod_data_source_block H7K3O10P2
_cod_database_code 2106911

loop_
_symmetry_equiv_pos_as_xyz
x,y,z
-x,y+1/2,-z+1/2
-x,-y,-z
x,-y-1/2,z-1/2

loop_
_atom_site_label
_atom_site_type_symbol
_atom_site_fract_x
_atom_site_fract_y
_atom_site_fract_z
_atom_site_occupancy
_atom_site_U_iso_or_equiv
O10 O-2 0.6776 0.6181 0.4475 1 0.0
H7 H+1 0.562 0.64 0.407 1 0.0
H3 H+1 0.568 0.755 0.29 1 0.0
O2 O-2 0.3315 0.6433 0.1167 1 0.0
H6 H+1 0.805 0.592 0.421 1 0.0
O9 O-2 0.3385 0.8955 0.459 1 0.0
H5 H+1 0.344 0.858 0.509 1 0.0
O8 O-2 0.6707 0.8328 0.2749 1 0.0
O1 O-2 0.1764 0.8453 0.1724 1 0.0
O3 O-2 -0.076 0.6878 0.0997 1 0.0
O4 O-2 0.0678 0.6302 0.2309 1 0.0
H2 H+1 0.812 0.812 0.279 1 0.0
O6 O-2 0.0507 0.5357 0.3643 1 0.0
H1 H+1 0.074 0.932 0.156 1 0.0
H4 H+1 0.252 0.833 0.428 1 0.0
O5 O-2 0.0902 0.7766 0.3484 1 0.0
O7 O-2 0.4101 0.6269 0.3161 1 0.0
P2 P+5 0.1636 0.6446 0.3201 1 0.0
K3 K+1 0.2057 0.3844 0.0476 1 0.0
K1 K+1 0.3989 0.3727 0.3942 1 0.0
P1 P+5 0.1259 0.7011 0.1491 1 0.0
K2 K+1 0.658 0.512 0.1954 1 0.0
